data_4334564
loop_
_publ_author_name
'Vadapalli Chandrasekhar'
'Joydeb Goura'
'Andrew Duthie'

_publ_section_title
;
 Molecular Indium(III) Phosphonates Possessing Ring and Cage Structures.
 Synthesis and Structural Characterization of [In2(t-BuPO3H)4(phen)2Cl2]
 and [In3(C5H9PO3)2(C5H9PO3H)4(phen)3].NO3.3.5H2O
;
_journal_name_full 'Inorganic Chemistry'
_journal_page_first 4819
_journal_page_last 4824
_journal_paper_doi 10.1021/ic3022485
_journal_volume 52
_journal_year 2013
_chemical_formula_moiety 'C40 H56 Cl2 In2 N4 O12 P4'
_chemical_formula_sum 'C40 H56 Cl2 In2 N4 O12 P4'
_chemical_formula_weight 1209.31
_chemical_name_systematic
; 
 ? 
;
_space_group_IT_number 14
_symmetry_cell_setting monoclinic
_symmetry_space_group_name_Hall '-P 2yn'
_symmetry_space_group_name_H-M 'P 1 21/n 1'
_atom_sites_solution_hydrogens geom
_atom_sites_solution_primary direct
_atom_sites_solution_secondary difmap
_audit_creation_method SHELXL-97
_cell_angle_alpha 90.00
_cell_angle_beta 105.909(2)
_cell_angle_gamma 90.00
_cell_formula_units_Z 2
_cell_length_a 12.1925(18)
_cell_length_b 10.6948(16)
_cell_length_c 19.807(3)
_cell_measurement_reflns_used 2664
_cell_measurement_temperature 100(2)
_cell_measurement_theta_max 26.95
_cell_measurement_theta_min 2.18
_cell_volume 2483.8(6)
_computing_cell_refinement 'Bruker SMART'
_computing_data_collection 'Bruker SMART'
_computing_data_reduction 'Bruker SAINT'
_computing_molecular_graphics 'Bruker SHELXTL'
_computing_publication_material 'Bruker SHELXTL'
_computing_structure_refinement 'SHELXL-97 (Sheldrick, 1997)'
_computing_structure_solution 'SHELXS-97 (Sheldrick, 1990)'
_diffrn_ambient_temperature 100(2)
_diffrn_measured_fraction_theta_full 0.996
_diffrn_measured_fraction_theta_max 0.996
_diffrn_measurement_device_type 'CCD area detector'
_diffrn_measurement_method 'phi and omega scans'
_diffrn_radiation_monochromator graphite
_diffrn_radiation_source 'fine-focus sealed tube'
_diffrn_radiation_type MoK\a
_diffrn_radiation_wavelength 0.71073
_diffrn_reflns_av_R_equivalents 0.0548
_diffrn_reflns_av_sigmaI/netI 0.0620
_diffrn_reflns_limit_h_max 13
_diffrn_reflns_limit_h_min -15
_diffrn_reflns_limit_k_max 9
_diffrn_reflns_limit_k_min -13
_diffrn_reflns_limit_l_max 24
_diffrn_reflns_limit_l_min -23
_diffrn_reflns_number 13455
_diffrn_reflns_theta_full 26.00
_diffrn_reflns_theta_max 26.00
_diffrn_reflns_theta_min 2.18
_exptl_absorpt_coefficient_mu 1.225
_exptl_absorpt_correction_T_max 1.00
_exptl_absorpt_correction_T_min 0.746626
_exptl_absorpt_correction_type empirical
_exptl_absorpt_process_details sadabs
_exptl_crystal_colour colorless
_exptl_crystal_density_diffrn 1.617
_exptl_crystal_description block
_exptl_crystal_F_000 1224
_exptl_crystal_size_max 0.14
_exptl_crystal_size_mid 0.12
_exptl_crystal_size_min 0.11
_refine_diff_density_max 1.179
_refine_diff_density_min -0.804
_refine_diff_density_rms 0.233
_refine_ls_extinction_method none
_refine_ls_goodness_of_fit_ref 1.145
_refine_ls_hydrogen_treatment mixed
_refine_ls_matrix_type full
_refine_ls_number_parameters 300
_refine_ls_number_reflns 4861
_refine_ls_number_restraints 0
_refine_ls_restrained_S_all 1.145
_refine_ls_R_factor_all 0.0616
_refine_ls_R_factor_gt 0.0421
_refine_ls_shift/su_max 0.000
_refine_ls_shift/su_mean 0.000
_refine_ls_structure_factor_coef Fsqd
_refine_ls_weighting_details 'calc w=1/[\s^2^(Fo^2^)+(0.0649P)^2^+0.0000P] where P=(Fo^2^+2Fc^2^)/3'
_refine_ls_weighting_scheme calc
_refine_ls_wR_factor_gt 0.1002
_refine_ls_wR_factor_ref 0.1341
_reflns_number_gt 3804
_reflns_number_total 4861
_reflns_threshold_expression >2sigma(I)
_cod_data_source_file ic3022485_si_001_1.cif
_cod_data_source_block complex_1
_cod_database_code 4334564

loop_
_symmetry_equiv_pos_as_xyz
'x, y, z'
'-x+1/2, y+1/2, -z+1/2'
'-x, -y, -z'
'x-1/2, -y-1/2, z-1/2'

loop_
_atom_site_label
_atom_site_type_symbol
_atom_site_fract_x
_atom_site_fract_y
_atom_site_fract_z
_atom_site_U_iso_or_equiv
_atom_site_adp_type
_atom_site_occupancy
_atom_site_symmetry_multiplicity
_atom_site_calc_flag
_atom_site_refinement_flags
In1 In 0.07090(3) 0.37559(3) 0.397119(18) 0.01214(14) Uani 1 1 d .
P2 P 0.09444(11) 0.66668(13) 0.48600(7) 0.0140(3) Uani 1 1 d .
P1 P 0.35935(11) 0.37641(13) 0.49667(7) 0.0148(3) Uani 1 1 d .
Cl1 Cl 0.04616(11) 0.17249(12) 0.33968(7) 0.0189(3) Uani 1 1 d .
O3 O 0.3695(3) 0.5090(4) 0.5245(2) 0.0227(9) Uani 1 1 d .
O2 O 0.4455(3) 0.3591(4) 0.4508(2) 0.0198(8) Uani 1 1 d .
H2 H 0.5000 0.4062 0.4652 0.030 Uiso 1 1 calc R
O1 O 0.2435(3) 0.3394(3) 0.45067(19) 0.0175(8) Uani 1 1 d .
O5 O 0.2115(4) 0.6497(4) 0.5423(2) 0.0194(9) Uani 1 1 d .
O6 O -0.0042(3) 0.3165(3) 0.47517(19) 0.0182(8) Uani 1 1 d .
O4 O 0.0744(3) 0.5619(3) 0.43309(19) 0.0182(8) Uani 1 1 d .
N1 N 0.1371(4) 0.4621(4) 0.3096(2) 0.0156(9) Uani 1 1 d .
N2 N -0.0855(4) 0.4500(4) 0.3121(2) 0.0160(10) Uani 1 1 d .
C12 C 0.2440(5) 0.4616(5) 0.3058(3) 0.0193(12) Uani 1 1 d .
H12 H 0.2982 0.4168 0.3392 0.023 Uiso 1 1 calc R
C10 C 0.2004(5) 0.5953(6) 0.2041(3) 0.0231(13) Uani 1 1 d .
H10 H 0.2226 0.6406 0.1700 0.028 Uiso 1 1 calc R
C8 C 0.0849(5) 0.5963(5) 0.2065(3) 0.0190(12) Uani 1 1 d .
C9 C 0.0575(4) 0.5269(5) 0.2598(3) 0.0159(11) Uani 1 1 d .
C4 C -0.1442(5) 0.5845(5) 0.2108(3) 0.0187(12) Uani 1 1 d .
C17 C 0.4001(5) 0.2655(6) 0.5680(3) 0.0275(14) Uani 1 1 d .
C11 C 0.2789(5) 0.5258(6) 0.2533(3) 0.0243(13) Uani 1 1 d .
H11 H 0.3544 0.5215 0.2517 0.029 Uiso 1 1 calc R
C16 C 0.1034(4) 0.8113(5) 0.4405(3) 0.0178(12) Uani 1 1 d .
C5 C -0.0595(4) 0.5201(5) 0.2620(3) 0.0171(11) Uani 1 1 d .
C7 C -0.0015(5) 0.6652(5) 0.1572(3) 0.0242(13) Uani 1 1 d .
H7 H 0.0180 0.7147 0.1237 0.029 Uiso 1 1 calc R
C3 C -0.2586(5) 0.5689(6) 0.2117(3) 0.0254(13) Uani 1 1 d .
H3 H -0.3169 0.6084 0.1782 0.031 Uiso 1 1 calc R
C1 C -0.1947(4) 0.4366(6) 0.3112(3) 0.0226(13) Uani 1 1 d .
H1B H -0.2122 0.3858 0.3449 0.027 Uiso 1 1 calc R
C6 C -0.1108(5) 0.6592(5) 0.1590(3) 0.0233(13) Uani 1 1 d .
H6 H -0.1660 0.7040 0.1262 0.028 Uiso 1 1 calc R
C2 C -0.2834(5) 0.4953(6) 0.2621(3) 0.0292(15) Uani 1 1 d .
H2A H -0.3584 0.4847 0.2635 0.035 Uiso 1 1 calc R
C20 C 0.5086(5) 0.3130(7) 0.6218(3) 0.0399(17) Uani 1 1 d .
H20A H 0.5332 0.2525 0.6586 0.060 Uiso 1 1 calc R
H20B H 0.4925 0.3908 0.6413 0.060 Uiso 1 1 calc R
H20C H 0.5678 0.3254 0.5989 0.060 Uiso 1 1 calc R
C15 C 0.1327(5) 0.9194(5) 0.4937(3) 0.0255(13) Uani 1 1 d .
H15A H 0.1281 0.9974 0.4690 0.038 Uiso 1 1 calc R
H15B H 0.2086 0.9084 0.5236 0.038 Uiso 1 1 calc R
H15C H 0.0796 0.9200 0.5216 0.038 Uiso 1 1 calc R
C13 C -0.0080(5) 0.8357(6) 0.3872(3) 0.0275(14) Uani 1 1 d .
H13A H -0.0671 0.8441 0.4105 0.041 Uiso 1 1 calc R
H13B H -0.0257 0.7672 0.3547 0.041 Uiso 1 1 calc R
H13C H -0.0027 0.9114 0.3623 0.041 Uiso 1 1 calc R
C19 C 0.3017(6) 0.2583(8) 0.6029(4) 0.048(2) Uani 1 1 d .
H19A H 0.2355 0.2234 0.5704 0.072 Uiso 1 1 calc R
H19B H 0.2845 0.3407 0.6162 0.072 Uiso 1 1 calc R
H19C H 0.3240 0.2062 0.6439 0.072 Uiso 1 1 calc R
C14 C 0.1999(5) 0.7987(6) 0.4040(4) 0.0341(16) Uani 1 1 d .
H14A H 0.1840 0.7293 0.3720 0.051 Uiso 1 1 calc R
H14B H 0.2711 0.7850 0.4387 0.051 Uiso 1 1 calc R
H14C H 0.2044 0.8741 0.3785 0.051 Uiso 1 1 calc R
C18 C 0.4197(6) 0.1376(6) 0.5386(4) 0.0436(19) Uani 1 1 d .
H18A H 0.4855 0.1415 0.5209 0.065 Uiso 1 1 calc R
H18B H 0.3541 0.1150 0.5013 0.065 Uiso 1 1 calc R
H18C H 0.4320 0.0761 0.5752 0.065 Uiso 1 1 calc R
H4 H 0.257(5) 0.616(6) 0.538(3) 0.016(19) Uiso 1 1 d .

loop_
_atom_site_aniso_label
_atom_site_aniso_U_11
_atom_site_aniso_U_22
_atom_site_aniso_U_33
_atom_site_aniso_U_23
_atom_site_aniso_U_13
_atom_site_aniso_U_12
In1 0.0107(2) 0.0128(2) 0.0130(2) -0.00003(14) 0.00336(14) 0.00002(14)
P2 0.0142(7) 0.0126(7) 0.0157(7) 0.0002(5) 0.0052(6) -0.0005(5)
P1 0.0106(7) 0.0157(7) 0.0169(7) -0.0021(6) 0.0020(5) -0.0001(5)
Cl1 0.0177(7) 0.0160(6) 0.0239(7) -0.0064(5) 0.0073(5) -0.0017(5)
O3 0.0145(19) 0.023(2) 0.031(2) -0.0064(18) 0.0079(17) -0.0022(16)
O2 0.017(2) 0.020(2) 0.023(2) -0.0062(16) 0.0069(17) -0.0041(15)
O1 0.0113(18) 0.021(2) 0.0185(19) -0.0016(16) 0.0016(15) -0.0014(15)
O5 0.020(2) 0.020(2) 0.019(2) -0.0021(16) 0.0054(18) 0.0064(17)
O6 0.0171(19) 0.019(2) 0.022(2) 0.0026(16) 0.0111(16) 0.0008(15)
O4 0.023(2) 0.0125(19) 0.0195(19) -0.0015(16) 0.0062(16) 0.0010(15)
N1 0.014(2) 0.017(2) 0.016(2) -0.0034(18) 0.0038(18) -0.0019(17)
N2 0.015(2) 0.018(2) 0.016(2) 0.0003(18) 0.0062(19) 0.0022(17)
C12 0.019(3) 0.026(3) 0.014(3) 0.000(2) 0.005(2) 0.001(2)
C10 0.023(3) 0.030(3) 0.015(3) -0.001(2) 0.005(2) -0.007(2)
C8 0.019(3) 0.020(3) 0.018(3) 0.002(2) 0.005(2) -0.007(2)
C9 0.021(3) 0.014(3) 0.011(3) -0.002(2) 0.003(2) 0.000(2)
C4 0.020(3) 0.020(3) 0.016(3) -0.001(2) 0.004(2) 0.003(2)
C17 0.022(3) 0.032(4) 0.024(3) 0.013(3) 0.000(3) 0.000(3)
C11 0.018(3) 0.036(4) 0.021(3) -0.001(3) 0.008(2) -0.006(2)
C16 0.015(3) 0.016(3) 0.020(3) 0.008(2) 0.002(2) -0.003(2)
C5 0.016(3) 0.019(3) 0.016(3) -0.002(2) 0.004(2) 0.001(2)
C7 0.033(3) 0.019(3) 0.020(3) 0.006(2) 0.007(3) 0.000(2)
C3 0.021(3) 0.034(3) 0.018(3) 0.004(3) -0.002(2) 0.009(3)
C1 0.013(3) 0.037(4) 0.019(3) 0.009(3) 0.006(2) 0.003(2)
C6 0.029(3) 0.021(3) 0.017(3) 0.004(2) 0.002(2) 0.006(2)
C2 0.014(3) 0.048(4) 0.027(3) 0.000(3) 0.006(3) 0.005(3)
C20 0.030(4) 0.050(5) 0.031(4) 0.005(3) -0.008(3) 0.001(3)
C15 0.032(3) 0.014(3) 0.027(3) -0.003(2) 0.003(3) -0.002(2)
C13 0.032(3) 0.020(3) 0.027(3) 0.006(3) 0.002(3) -0.004(3)
C19 0.039(4) 0.075(6) 0.028(4) 0.020(4) 0.009(3) -0.010(4)
C14 0.033(4) 0.035(4) 0.041(4) 0.011(3) 0.023(3) -0.003(3)
C18 0.043(4) 0.023(4) 0.058(5) 0.012(3) 0.002(4) 0.001(3)

loop_
_atom_type_symbol
_atom_type_description
_atom_type_scat_dispersion_real
_atom_type_scat_dispersion_imag
_atom_type_scat_source
C C 0.0033 0.0016 'International Tables Vol C Tables 4.2.6.8 and 6.1.1.4'
H H 0.0000 0.0000 'International Tables Vol C Tables 4.2.6.8 and 6.1.1.4'
N N 0.0061 0.0033 'International Tables Vol C Tables 4.2.6.8 and 6.1.1.4'
O O 0.0106 0.0060 'International Tables Vol C Tables 4.2.6.8 and 6.1.1.4'
P P 0.1023 0.0942 'International Tables Vol C Tables 4.2.6.8 and 6.1.1.4'
Cl Cl 0.1484 0.1585 'International Tables Vol C Tables 4.2.6.8 and 6.1.1.4'
In In -0.7276 1.3100 'International Tables Vol C Tables 4.2.6.8 and 6.1.1.4'

loop_
_geom_angle_atom_site_label_1
_geom_angle_atom_site_label_2
_geom_angle_atom_site_label_3
_geom_angle
_geom_angle_site_symmetry_1
_geom_angle_site_symmetry_3
O6 In1 O4 90.46(14) . .
O6 In1 O1 98.66(14) . .
O4 In1 O1 94.49(14) . .
O6 In1 N1 172.50(14) . .
O4 In1 N1 84.02(15) . .
O1 In1 N1 86.87(14) . .
O6 In1 N2 101.57(14) . .
O4 In1 N2 81.79(14) . .
O1 In1 N2 159.44(15) . .
N1 In1 N2 72.65(15) . .
O6 In1 Cl1 93.01(11) . .
O4 In1 Cl1 171.32(10) . .
O1 In1 Cl1 92.86(10) . .
N1 In1 Cl1 91.77(11) . .
N2 In1 Cl1 89.71(11) . .
O4 P2 O6 116.0(2) . 3_566
O4 P2 O5 110.6(2) . .
O6 P2 O5 107.4(2) 3_566 .
O4 P2 C16 108.0(2) . .
O6 P2 C16 107.7(2) 3_566 .
O5 P2 C16 106.7(2) . .
O1 P1 O3 115.8(2) . .
O1 P1 O2 106.4(2) . .
O3 P1 O2 108.6(2) . .
O1 P1 C17 108.1(2) . .
O3 P1 C17 110.7(3) . .
O2 P1 C17 106.8(3) . .
P1 O1 In1 153.2(2) . .
P2 O6 In1 149.5(2) 3_566 .
P2 O4 In1 156.9(2) . .
C12 N1 C9 118.4(5) . .
C12 N1 In1 126.5(4) . .
C9 N1 In1 114.9(3) . .
C1 N2 C5 119.0(5) . .
C1 N2 In1 126.4(4) . .
C5 N2 In1 114.5(3) . .
N1 C12 C11 122.8(5) . .
C11 C10 C8 118.8(5) . .
C9 C8 C10 117.6(5) . .
C9 C8 C7 120.3(5) . .
C10 C8 C7 122.1(5) . .
N1 C9 C8 122.8(5) . .
N1 C9 C5 117.8(5) . .
C8 C9 C5 119.3(5) . .
C3 C4 C5 117.7(5) . .
C3 C4 C6 123.1(5) . .
C5 C4 C6 119.1(5) . .
C18 C17 C20 111.3(5) . .
C18 C17 C19 110.3(6) . .
C20 C17 C19 109.4(5) . .
C18 C17 P1 109.2(4) . .
C20 C17 P1 108.9(4) . .
C19 C17 P1 107.6(4) . .
C10 C11 C12 119.5(5) . .
C13 C16 C15 110.3(5) . .
C13 C16 C14 110.2(5) . .
C15 C16 C14 108.8(5) . .
C13 C16 P2 109.5(4) . .
C15 C16 P2 109.6(4) . .
C14 C16 P2 108.5(4) . .
N2 C5 C4 121.8(5) . .
N2 C5 C9 118.9(5) . .
C4 C5 C9 119.3(5) . .
C6 C7 C8 120.5(5) . .
C2 C3 C4 119.6(5) . .
N2 C1 C2 122.9(5) . .
C7 C6 C4 121.3(5) . .
C3 C2 C1 119.0(5) . .

loop_
_geom_bond_atom_site_label_1
_geom_bond_atom_site_label_2
_geom_bond_distance
_geom_bond_site_symmetry_2
In1 O6 2.099(3) .
In1 O4 2.113(4) .
In1 O1 2.117(3) .
In1 N1 2.298(4) .
In1 N2 2.312(4) .
In1 Cl1 2.4322(13) .
P2 O4 1.508(4) .
P2 O6 1.515(4) 3_566
P2 O5 1.563(4) .
P2 C16 1.809(5) .
P1 O1 1.509(4) .
P1 O3 1.514(4) .
P1 O2 1.576(4) .
P1 C17 1.806(6) .
O6 P2 1.515(4) 3_566
N1 C12 1.327(7) .
N1 C9 1.367(6) .
N2 C1 1.334(6) .
N2 C5 1.349(7) .
C12 C11 1.406(8) .
C10 C11 1.381(8) .
C10 C8 1.423(7) .
C8 C9 1.404(7) .
C8 C7 1.429(8) .
C9 C5 1.440(7) .
C4 C3 1.410(8) .
C4 C5 1.411(7) .
C4 C6 1.445(8) .
C17 C18 1.530(9) .
C17 C20 1.540(8) .
C17 C19 1.542(9) .
C16 C13 1.497(8) .
C16 C15 1.540(8) .
C16 C14 1.545(8) .
C7 C6 1.343(8) .
C3 C2 1.369(8) .
C1 C2 1.390(8) .
